data_4118555
loop_
_publ_author_name
'Suguru Ito'
'Kosuke Ono'
'Nobuharu Iwasawa'

_publ_contact_author 'Nobuharu Iwasawa'
_publ_contact_author_email niwasawa@chem.titech.ac.jp
_publ_section_title
;
 Controlled Self-Assembly of Multiple Diastereomeric Macrocyclic Boronic
 Esters Composed of Two Chiral Units
;
_journal_name_full 'Journal of the American Chemical Society'
_journal_page_first 13962
_journal_page_last 13965
_journal_paper_doi 10.1021/ja306249f
_journal_volume 134
_journal_year 2012
_chemical_absolute_configuration syn
_chemical_formula_moiety 'C76 H68 B4 O12, 6(C6 H6)'
_chemical_formula_sum 'C112 H104 B4 O12'
_chemical_formula_weight 1685.19
_space_group_IT_number 1
_symmetry_cell_setting triclinic
_symmetry_Int_Tables_number 1
_symmetry_space_group_name_Hall 'P 1'
_symmetry_space_group_name_H-M 'P 1'
_atom_sites_solution_hydrogens geom
_atom_sites_solution_primary direct
_atom_sites_solution_secondary difmap
_audit_creation_method SHELXL-97
_cell_angle_alpha 76.398(1)
_cell_angle_beta 79.756(1)
_cell_angle_gamma 64.152(1)
_cell_formula_units_Z 1
_cell_length_a 13.1420(3)
_cell_length_b 14.2280(3)
_cell_length_c 14.6300(3)
_cell_measurement_reflns_used 26076
_cell_measurement_temperature 173(2)
_cell_measurement_theta_max 68.22
_cell_measurement_theta_min 3.12
_cell_volume 2383.96(9)
_computing_cell_refinement 'PROCESS-AUTO (Rigaku, 1998) '
_computing_data_collection 'PROCESS-AUTO (Rigaku, 1998)'
_computing_data_reduction 'PROCESS-AUTO (Rigaku, 1998) '
_computing_molecular_graphics 'ORTEP-3 for Windows (Farrugia, 1998)'
_computing_publication_material 'SHELXL-97 (Sheldrick, 1997)'
_computing_structure_refinement 'SHELXL-97 (Sheldrick, 1997)'
_computing_structure_solution 'SHELXS (Sheldrick, 1997)'
_diffrn_ambient_temperature 173(2)
_diffrn_measured_fraction_theta_full 0.915
_diffrn_measured_fraction_theta_max 0.915
_diffrn_measurement_device_type 'Rigaku RAXIS-RAPID IP area detector system'
_diffrn_measurement_method '\w scan'
_diffrn_radiation_monochromator graphite
_diffrn_radiation_probe x-ray
_diffrn_radiation_type CuK\a
_diffrn_radiation_wavelength 1.54186
_diffrn_reflns_av_R_equivalents 0.0576
_diffrn_reflns_av_sigmaI/netI 0.0849
_diffrn_reflns_limit_h_max 15
_diffrn_reflns_limit_h_min -15
_diffrn_reflns_limit_k_max 17
_diffrn_reflns_limit_k_min -17
_diffrn_reflns_limit_l_max 17
_diffrn_reflns_limit_l_min -17
_diffrn_reflns_number 26076
_diffrn_reflns_theta_full 68.22
_diffrn_reflns_theta_max 68.22
_diffrn_reflns_theta_min 3.12
_diffrn_source 'rotating anode x-ray tube'
_exptl_absorpt_coefficient_mu 0.585
_exptl_absorpt_correction_T_max 0.9713
_exptl_absorpt_correction_T_min 0.8820
_exptl_absorpt_correction_type multi-scan
_exptl_absorpt_process_details 'absorption was corrected by ABSCOR'
_exptl_crystal_colour colorless
_exptl_crystal_density_diffrn 1.174
_exptl_crystal_description platelet
_exptl_crystal_F_000 892
_exptl_crystal_size_max 0.22
_exptl_crystal_size_mid 0.18
_exptl_crystal_size_min 0.05
_refine_diff_density_max 0.536
_refine_diff_density_min -0.294
_refine_diff_density_rms 0.080
_refine_ls_abs_structure_details 'Flack H D (1983), Acta Cryst. A39, 876-881'
_refine_ls_abs_structure_Flack 0.1(3)
_refine_ls_extinction_coef 0.0043(6)
_refine_ls_extinction_expression Fc^*^=kFc[1+0.001xFc^2^\l^3^/sin(2\q)]^-1/4^
_refine_ls_extinction_method SHELXL
_refine_ls_goodness_of_fit_ref 0.970
_refine_ls_hydrogen_treatment constr
_refine_ls_matrix_type full
_refine_ls_number_parameters 1023
_refine_ls_number_reflns 13618
_refine_ls_number_restraints 3
_refine_ls_restrained_S_all 0.970
_refine_ls_R_factor_all 0.1091
_refine_ls_R_factor_gt 0.0867
_refine_ls_shift/su_max 0.000
_refine_ls_shift/su_mean 0.000
_refine_ls_structure_factor_coef Fsqd
_refine_ls_weighting_details 'calc w=1/[\s^2^(Fo^2^)+(0.1619P)^2^+0.0000P] where P=(Fo^2^+2Fc^2^)/3'
_refine_ls_weighting_scheme calc
_refine_ls_wR_factor_gt 0.2301
_refine_ls_wR_factor_ref 0.2575
_reflns_number_gt 8428
_reflns_number_total 13618
_reflns_threshold_expression >2sigma(I)
_cod_data_source_file ja306249f_3a.cif
_cod_data_source_block 3a
_cod_database_code 4118555

loop_
_symmetry_equiv_pos_as_xyz
'x, y, z'

loop_
_atom_site_label
_atom_site_type_symbol
_atom_site_fract_x
_atom_site_fract_y
_atom_site_fract_z
_atom_site_U_iso_or_equiv
_atom_site_adp_type
_atom_site_occupancy
_atom_site_symmetry_multiplicity
_atom_site_calc_flag
_atom_site_refinement_flags
_atom_site_disorder_assembly
_atom_site_disorder_group
C3 C 0.2658(5) 0.6042(4) -0.2585(4) 0.0669(15) Uani 1 1 d . . .
H3 H 0.2224 0.5859 -0.2959 0.080 Uiso 1 1 calc R . .
C4 C 0.3368(5) 0.6576(5) -0.3241(4) 0.0639(14) Uani 1 1 d . . .
C5 C 0.3286(5) 0.7390(4) -0.2715(4) 0.0615(13) Uani 1 1 d . . .
C6 C 0.3943(5) 0.7965(5) -0.2867(4) 0.0651(14) Uani 1 1 d . . .
H6 H 0.4565 0.7840 -0.3337 0.078 Uiso 1 1 calc R . .
C7 C 0.3669(5) 0.8726(4) -0.2316(4) 0.0592(13) Uani 1 1 d . . .
C8 C 0.4276(5) 0.9418(5) -0.2341(5) 0.0730(16) Uani 1 1 d . . .
H8 H 0.4206 0.9925 -0.2953 0.088 Uiso 1 1 calc R . .
C12 C 0.3699(5) 1.0008(5) -0.1510(4) 0.0657(14) Uani 1 1 d . . .
H12 H 0.3507 1.0784 -0.1713 0.079 Uiso 1 1 calc R . .
C13 C 0.2611(6) 0.9815(5) -0.1123(5) 0.0820(19) Uani 1 1 d . . .
C14 C 0.2778(5) 0.8911(4) -0.1608(4) 0.0642(14) Uani 1 1 d . . .
C15 C 0.2112(5) 0.8336(4) -0.1447(4) 0.0603(13) Uani 1 1 d . . .
H15 H 0.1496 0.8454 -0.0972 0.072 Uiso 1 1 calc R . .
C16 C 0.2389(5) 0.7584(4) -0.2011(4) 0.0610(13) Uani 1 1 d . . .
C17 C 0.1825(5) 0.6842(5) -0.1932(4) 0.0665(15) Uani 1 1 d . . .
H17 H 0.1038 0.7217 -0.2138 0.080 Uiso 1 1 calc R . .
C19 C 0.4574(7) 0.5814(6) -0.3471(5) 0.088(2) Uani 1 1 d . . .
H19A H 0.4978 0.6203 -0.3904 0.133 Uiso 1 1 calc R . .
H19B H 0.4568 0.5267 -0.3768 0.133 Uiso 1 1 calc R . .
H19C H 0.4958 0.5479 -0.2888 0.133 Uiso 1 1 calc R . .
C20 C 0.2743(8) 0.7172(6) -0.4170(4) 0.095(2) Uani 1 1 d . . .
H20A H 0.3038 0.7694 -0.4515 0.142 Uiso 1 1 calc R . .
H20B H 0.1927 0.7536 -0.4004 0.142 Uiso 1 1 calc R . .
H20C H 0.2876 0.6657 -0.4569 0.142 Uiso 1 1 calc R . .
C21 C 0.2474(10) 0.9509(10) -0.0047(6) 0.145(4) Uani 1 1 d . . .
H21A H 0.1807 0.9345 0.0137 0.217 Uiso 1 1 calc R . .
H21B H 0.2376 1.0101 0.0243 0.217 Uiso 1 1 calc R . .
H21C H 0.3152 0.8884 0.0168 0.217 Uiso 1 1 calc R . .
C22 C 0.1577(7) 1.0824(6) -0.1539(9) 0.132(4) Uani 1 1 d . . .
H22A H 0.1729 1.0991 -0.2225 0.198 Uiso 1 1 calc R . .
H22B H 0.1463 1.1426 -0.1256 0.198 Uiso 1 1 calc R . .
H22C H 0.0892 1.0686 -0.1397 0.198 Uiso 1 1 calc R . .
C23 C 0.6666(5) 0.8302(5) -0.0762(4) 0.0669(15) Uani 1 1 d . . .
C24 C 0.6942(5) 0.8873(5) -0.0296(4) 0.0625(14) Uani 1 1 d . . .
H24 H 0.6413 0.9578 -0.0248 0.075 Uiso 1 1 calc R . .
C25 C 0.7959(5) 0.8473(5) 0.0110(4) 0.0682(15) Uani 1 1 d . . .
C26 C 0.8248(6) 0.9090(6) 0.0582(6) 0.089(2) Uani 1 1 d . . .
H26 H 0.7722 0.9794 0.0639 0.107 Uiso 1 1 calc R . .
C27 C 0.9271(7) 0.8677(6) 0.0949(5) 0.094(2) Uani 1 1 d . . .
H27 H 0.9440 0.9088 0.1275 0.112 Uiso 1 1 calc R . .
C28 C 1.0068(6) 0.7660(6) 0.0853(5) 0.0802(18) Uani 1 1 d . . .
H28 H 1.0791 0.7402 0.1083 0.096 Uiso 1 1 calc R . .
C29 C 0.9830(5) 0.7022(5) 0.0432(4) 0.0675(15) Uani 1 1 d . . .
H29 H 1.0372 0.6316 0.0404 0.081 Uiso 1 1 calc R . .
C30 C 0.8785(5) 0.7409(4) 0.0039(4) 0.0611(13) Uani 1 1 d . . .
C31 C 0.8503(5) 0.6791(4) -0.0436(3) 0.0570(12) Uani 1 1 d . . .
C32 C 0.7468(5) 0.7234(4) -0.0803(4) 0.0618(14) Uani 1 1 d . . .
C34 C 0.6257(6) 0.6396(6) -0.0856(6) 0.088(2) Uani 1 1 d . . .
H34A H 0.6521 0.5748 -0.0379 0.133 Uiso 1 1 calc R . .
H34B H 0.5920 0.6282 -0.1344 0.133 Uiso 1 1 calc R . .
H34C H 0.5687 0.6983 -0.0557 0.133 Uiso 1 1 calc R . .
C35 C 0.9321(5) 0.5673(4) -0.0520(4) 0.0585(13) Uani 1 1 d . . .
C36 C 0.9596(5) 0.4912(5) 0.0268(4) 0.0641(14) Uani 1 1 d . . .
C37 C 1.0399(5) 0.3832(4) 0.0253(4) 0.0641(14) Uani 1 1 d . . .
C38 C 1.0877(5) 0.3573(5) -0.0608(4) 0.0658(14) Uani 1 1 d . . .
H38 H 1.1424 0.2871 -0.0643 0.079 Uiso 1 1 calc R . .
C39 C 1.0581(5) 0.4323(5) -0.1456(4) 0.0687(15) Uani 1 1 d . . .
C40 C 1.1090(6) 0.4021(5) -0.2350(4) 0.0767(17) Uani 1 1 d . . .
H40 H 1.1629 0.3314 -0.2375 0.092 Uiso 1 1 calc R . .
C41 C 1.0812(7) 0.4732(6) -0.3157(5) 0.091(2) Uani 1 1 d . . .
H41 H 1.1141 0.4519 -0.3748 0.109 Uiso 1 1 calc R . .
C42 C 1.0029(7) 0.5797(6) -0.3123(4) 0.085(2) Uani 1 1 d . . .
H42 H 0.9824 0.6293 -0.3692 0.102 Uiso 1 1 calc R . .
C43 C 0.9570(6) 0.6108(5) -0.2275(4) 0.0728(16) Uani 1 1 d . . .
H43 H 0.9068 0.6829 -0.2261 0.087 Uiso 1 1 calc R . .
C44 C 0.9830(5) 0.5375(5) -0.1411(4) 0.0605(13) Uani 1 1 d . . .
C46 C 0.8307(6) 0.4741(6) 0.1588(5) 0.086(2) Uani 1 1 d . . .
H46A H 0.8652 0.3975 0.1589 0.128 Uiso 1 1 calc R . .
H46B H 0.7629 0.5079 0.1237 0.128 Uiso 1 1 calc R . .
H46C H 0.8093 0.4867 0.2239 0.128 Uiso 1 1 calc R . .
C49 C 1.1472(5) 0.1360(5) 0.2139(4) 0.0662(15) Uani 1 1 d . . .
H49 H 1.2295 0.0884 0.2046 0.079 Uiso 1 1 calc R . .
C50 C 1.0800(5) 0.0741(4) 0.2718(4) 0.0669(15) Uani 1 1 d . . .
C51 C 0.9943(5) 0.1532(5) 0.3321(4) 0.0607(13) Uani 1 1 d . . .
C52 C 0.8975(5) 0.1467(5) 0.3848(4) 0.0637(13) Uani 1 1 d . . .
H52 H 0.8766 0.0906 0.3847 0.076 Uiso 1 1 calc R . .
C53 C 0.8329(5) 0.2260(5) 0.4375(4) 0.0608(13) Uani 1 1 d . . .
C54 C 0.7235(5) 0.2387(6) 0.4971(4) 0.0768(17) Uani 1 1 d . . .
H54 H 0.7348 0.1793 0.5523 0.092 Uiso 1 1 calc R . .
C58 C 0.6825(5) 0.3464(5) 0.5287(4) 0.0725(17) Uani 1 1 d . . .
H58 H 0.6593 0.3399 0.5980 0.087 Uiso 1 1 calc R . .
C59 C 0.7802(5) 0.3845(6) 0.5038(4) 0.0785(19) Uani 1 1 d . . .
C60 C 0.8631(5) 0.3079(5) 0.4398(4) 0.0690(15) Uani 1 1 d . . .
C61 C 0.9597(5) 0.3135(5) 0.3858(4) 0.0652(14) Uani 1 1 d . . .
H61 H 0.9808 0.3697 0.3849 0.078 Uiso 1 1 calc R . .
C62 C 1.0246(4) 0.2330(4) 0.3327(4) 0.0587(13) Uani 1 1 d . . .
C63 C 1.1291(5) 0.2260(5) 0.2662(4) 0.0669(14) Uani 1 1 d . . .
H63 H 1.1961 0.2094 0.3003 0.080 Uiso 1 1 calc R . .
C65 C 1.0290(7) 0.0341(6) 0.2134(5) 0.089(2) Uani 1 1 d . . .
H65A H 0.9934 -0.0100 0.2551 0.134 Uiso 1 1 calc R . .
H65B H 1.0888 -0.0082 0.1706 0.134 Uiso 1 1 calc R . .
H65C H 0.9717 0.0945 0.1764 0.134 Uiso 1 1 calc R . .
C66 C 1.1657(6) -0.0223(5) 0.3366(6) 0.094(2) Uani 1 1 d . . .
H66A H 1.1242 -0.0577 0.3831 0.140 Uiso 1 1 calc R . .
H66B H 1.2048 0.0033 0.3694 0.140 Uiso 1 1 calc R . .
H66C H 1.2215 -0.0727 0.2978 0.140 Uiso 1 1 calc R . .
C67 C 0.7423(7) 0.5024(6) 0.4559(7) 0.115(3) Uani 1 1 d . . .
H67A H 0.7133 0.5131 0.3952 0.173 Uiso 1 1 calc R . .
H67B H 0.8072 0.5215 0.4452 0.173 Uiso 1 1 calc R . .
H67C H 0.6823 0.5474 0.4967 0.173 Uiso 1 1 calc R . .
C68 C 0.8366(7) 0.3643(9) 0.5944(5) 0.121(3) Uani 1 1 d . . .
H68A H 0.7837 0.4120 0.6367 0.181 Uiso 1 1 calc R . .
H68B H 0.9053 0.3776 0.5781 0.181 Uiso 1 1 calc R . .
H68C H 0.8567 0.2905 0.6260 0.181 Uiso 1 1 calc R . .
C69 C 0.4558(5) 0.4008(5) 0.3750(4) 0.0643(14) Uani 1 1 d . . .
C70 C 0.3539(5) 0.4621(5) 0.4169(4) 0.0660(14) Uani 1 1 d . . .
H70 H 0.3539 0.4805 0.4752 0.079 Uiso 1 1 calc R . .
C71 C 0.2475(5) 0.5001(5) 0.3784(4) 0.0662(14) Uani 1 1 d . . .
C72 C 0.1460(6) 0.5655(5) 0.4221(4) 0.0769(17) Uani 1 1 d . . .
H72 H 0.1481 0.5909 0.4760 0.092 Uiso 1 1 calc R . .
C73 C 0.0434(6) 0.5939(6) 0.3891(5) 0.0838(19) Uani 1 1 d . . .
H73 H -0.0254 0.6340 0.4223 0.101 Uiso 1 1 calc R . .
C74 C 0.0416(6) 0.5617(5) 0.3028(5) 0.0775(17) Uani 1 1 d . . .
H74 H -0.0282 0.5826 0.2773 0.093 Uiso 1 1 calc R . .
C75 C 0.1422(5) 0.5005(5) 0.2583(4) 0.0657(14) Uani 1 1 d . . .
H75 H 0.1403 0.4782 0.2025 0.079 Uiso 1 1 calc R . .
C76 C 0.2467(5) 0.4701(4) 0.2916(4) 0.0600(13) Uani 1 1 d . . .
C77 C 0.3530(5) 0.4083(4) 0.2459(4) 0.0595(13) Uani 1 1 d . . .
C78 C 0.4512(5) 0.3777(5) 0.2852(4) 0.0642(14) Uani 1 1 d . . .
C80 C 0.6364(6) 0.3583(6) 0.2171(5) 0.0790(17) Uani 1 1 d . . .
H80A H 0.6215 0.4104 0.1583 0.119 Uiso 1 1 calc R . .
H80B H 0.7113 0.3001 0.2095 0.119 Uiso 1 1 calc R . .
H80C H 0.6346 0.3925 0.2685 0.119 Uiso 1 1 calc R . .
C81 C 0.3548(5) 0.3788(4) 0.1521(4) 0.0589(13) Uani 1 1 d . . .
C82 C 0.3876(5) 0.2704(4) 0.1434(4) 0.0607(13) Uani 1 1 d . . .
C83 C 0.4247(5) 0.1855(5) 0.2177(4) 0.0685(15) Uani 1 1 d . . .
H83 H 0.4279 0.1989 0.2775 0.082 Uiso 1 1 calc R . .
C84 C 0.4566(5) 0.0830(5) 0.2070(5) 0.0720(16) Uani 1 1 d . . .
H84 H 0.4827 0.0264 0.2587 0.086 Uiso 1 1 calc R . .
C85 C 0.4506(6) 0.0613(5) 0.1184(5) 0.0762(17) Uani 1 1 d . . .
H85 H 0.4697 -0.0094 0.1115 0.091 Uiso 1 1 calc R . .
C86 C 0.4175(5) 0.1422(5) 0.0434(4) 0.0656(14) Uani 1 1 d . . .
H86 H 0.4165 0.1276 -0.0165 0.079 Uiso 1 1 calc R . .
C87 C 0.3844(5) 0.2481(4) 0.0546(4) 0.0602(13) Uani 1 1 d . . .
C88 C 0.3486(5) 0.3333(5) -0.0237(4) 0.0641(14) Uani 1 1 d . . .
H88 H 0.3456 0.3186 -0.0829 0.077 Uiso 1 1 calc R . .
C89 C 0.3186(5) 0.4361(4) -0.0143(4) 0.0652(14) Uani 1 1 d . . .
C90 C 0.3231(5) 0.4566(4) 0.0741(4) 0.0602(13) Uani 1 1 d . . .
C92 C 0.3749(7) 0.6017(6) 0.0420(6) 0.090(2) Uani 1 1 d . . .
H92A H 0.4454 0.5597 0.0730 0.135 Uiso 1 1 calc R . .
H92B H 0.3460 0.6758 0.0498 0.135 Uiso 1 1 calc R . .
H92C H 0.3899 0.5979 -0.0254 0.135 Uiso 1 1 calc R . .
B1 B 0.2773(6) 0.5255(6) -0.1031(5) 0.0652(16) Uani 1 1 d . . .
B10 B 0.5552(6) 0.8856(6) -0.1260(5) 0.0674(17) Uani 1 1 d . . .
B47 B 1.0802(6) 0.2989(6) 0.1159(4) 0.0609(15) Uani 1 1 d . . .
B56 B 0.5619(6) 0.3548(6) 0.4299(5) 0.0648(16) Uani 1 1 d . . .
O2 O 0.3285(3) 0.5130(3) -0.1924(2) 0.0684(10) Uani 1 1 d . . .
O9 O 0.5454(3) 0.8797(3) -0.2151(3) 0.0745(11) Uani 1 1 d . . .
O11 O 0.4552(4) 0.9531(3) -0.0842(3) 0.0758(11) Uani 1 1 d . . .
O18 O 0.1873(3) 0.6217(3) -0.1004(3) 0.0669(10) Uani 1 1 d . . .
O33 O 0.7191(4) 0.6647(3) -0.1275(3) 0.0765(11) Uani 1 1 d . . .
O45 O 0.9105(4) 0.5180(3) 0.1147(3) 0.0717(11) Uani 1 1 d . . .
O48 O 1.1008(3) 0.1949(3) 0.1235(3) 0.0687(10) Uani 1 1 d . . .
O55 O 0.6366(3) 0.2512(3) 0.4411(3) 0.0746(11) Uani 1 1 d . . .
O57 O 0.5856(3) 0.4144(3) 0.4757(3) 0.0747(11) Uani 1 1 d . . .
O64 O 1.1038(3) 0.3207(3) 0.1954(3) 0.0698(10) Uani 1 1 d . . .
O79 O 0.5531(3) 0.3180(4) 0.2385(3) 0.0744(11) Uani 1 1 d . . .
O91 O 0.2926(4) 0.5606(3) 0.0836(3) 0.0715(11) Uani 1 1 d . . .
C1B C 0.7827(10) 0.2013(9) 0.0261(8) 0.136(3) Uiso 1 1 d . . .
H1B H 0.8016 0.1433 0.0775 0.163 Uiso 1 1 calc R . .
C2B C 0.6724(12) 0.2564(10) 0.0009(9) 0.151(4) Uiso 1 1 d . . .
H2B H 0.6147 0.2343 0.0328 0.181 Uiso 1 1 calc R . .
C3B C 0.6486(11) 0.3378(10) -0.0660(9) 0.142(4) Uiso 1 1 d . . .
H3B H 0.5707 0.3800 -0.0754 0.171 Uiso 1 1 calc R . .
C4B C 0.7293(11) 0.3695(10) -0.1267(9) 0.148(4) Uiso 1 1 d . . .
H4B H 0.7103 0.4240 -0.1808 0.177 Uiso 1 1 calc R . .
C5B C 0.8406(11) 0.3120(10) -0.0988(9) 0.145(4) Uiso 1 1 d . . .
H5B H 0.8995 0.3306 -0.1333 0.174 Uiso 1 1 calc R . .
C6B C 0.8652(9) 0.2336(8) -0.0264(7) 0.124(3) Uiso 1 1 d . . .
H6B H 0.9411 0.1979 -0.0093 0.149 Uiso 1 1 calc R . .
C1C C 0.6019(9) 0.1774(10) -0.2299(7) 0.121(3) Uani 1 1 d . . .
H1C H 0.6584 0.1582 -0.1883 0.146 Uiso 1 1 calc R . .
C2C C 0.5197(7) 0.2701(9) -0.2368(6) 0.105(3) Uani 1 1 d . . .
H2C H 0.5169 0.3175 -0.1993 0.126 Uiso 1 1 calc R . .
C3C C 0.4368(7) 0.3034(6) -0.2953(5) 0.091(2) Uani 1 1 d . . .
H3C H 0.3780 0.3729 -0.2977 0.110 Uiso 1 1 calc R . .
C4C C 0.4361(8) 0.2397(7) -0.3501(5) 0.098(2) Uani 1 1 d . . .
H4C H 0.3774 0.2630 -0.3905 0.118 Uiso 1 1 calc R . .
C5C C 0.5259(11) 0.1368(8) -0.3458(8) 0.122(4) Uani 1 1 d . . .
H5C H 0.5310 0.0893 -0.3842 0.147 Uiso 1 1 calc R . .
C6C C 0.6085(9) 0.1083(7) -0.2802(10) 0.132(4) Uani 1 1 d . . .
H6C H 0.6685 0.0393 -0.2729 0.158 Uiso 1 1 calc R . .
C1D C 0.3292(15) 0.0280(8) 0.5229(8) 0.143(5) Uani 1 1 d . . .
H1D H 0.3711 -0.0463 0.5253 0.172 Uiso 1 1 calc R . .
C2D C 0.2291(12) 0.0635(12) 0.5696(12) 0.166(6) Uani 1 1 d . . .
H2D H 0.2003 0.0144 0.6064 0.199 Uiso 1 1 calc R . .
C3D C 0.1675(9) 0.1657(11) 0.5664(10) 0.164(6) Uani 1 1 d . . .
H3D H 0.0964 0.1878 0.6029 0.197 Uiso 1 1 calc R . .
C4D C 0.2002(8) 0.2400(9) 0.5143(6) 0.111(3) Uani 1 1 d . . .
H4D H 0.1526 0.3134 0.5109 0.133 Uiso 1 1 calc R . .
C5D C 0.3061(9) 0.2052(7) 0.4656(5) 0.106(3) Uani 1 1 d . . .
H5D H 0.3320 0.2562 0.4285 0.127 Uiso 1 1 calc R . .
C6D C 0.3759(11) 0.0985(9) 0.4691(6) 0.134(4) Uani 1 1 d . . .
H6D H 0.4499 0.0744 0.4375 0.160 Uiso 1 1 calc R . .
C1E C 0.9074(8) 0.9069(6) -0.2236(6) 0.091(4) Uiso 0.589(15) 1 d PG A 1
H1E H 0.8918 0.8552 -0.1764 0.110 Uiso 0.589(15) 1 calc PR A 1
C2E C 0.9086(8) 0.9948(8) -0.1987(5) 0.097(4) Uiso 0.589(15) 1 d PG A 1
H2E H 0.8939 1.0032 -0.1344 0.116 Uiso 0.589(15) 1 calc PR A 1
C3E C 0.9314(9) 1.0706(7) -0.2677(6) 0.101(5) Uiso 0.589(15) 1 d PG A 1
H3E H 0.9322 1.1306 -0.2507 0.121 Uiso 0.589(15) 1 calc PR A 1
C4E C 0.9529(9) 1.0584(7) -0.3617(6) 0.098(4) Uiso 0.589(15) 1 d PG A 1
H4E H 0.9684 1.1101 -0.4089 0.118 Uiso 0.589(15) 1 calc PR A 1
C5E C 0.9516(8) 0.9704(7) -0.3866(5) 0.095(4) Uiso 0.589(15) 1 d PG A 1
H5E H 0.9663 0.9621 -0.4509 0.115 Uiso 0.589(15) 1 calc PR A 1
C6E C 0.9289(8) 0.8947(6) -0.3176(6) 0.083(4) Uiso 0.589(15) 1 d PG A 1
H6E H 0.9280 0.8347 -0.3346 0.100 Uiso 0.589(15) 1 calc PR A 1
C1E2 C 0.8869(11) 0.8943(10) -0.2495(8) 0.079(5) Uiso 0.411(15) 1 d PG A 2
H1E2 H 0.8514 0.8605 -0.1988 0.095 Uiso 0.411(15) 1 calc PR A 2
C2E2 C 0.8915(12) 0.8801(10) -0.3412(9) 0.091(5) Uiso 0.411(15) 1 d PG A 2
H2E2 H 0.8591 0.8366 -0.3532 0.109 Uiso 0.411(15) 1 calc PR A 2
C3E2 C 0.9434(13) 0.9295(12) -0.4153(8) 0.111(7) Uiso 0.411(15) 1 d PG A 2
H3E2 H 0.9465 0.9198 -0.4779 0.134 Uiso 0.411(15) 1 calc PR A 2
C4E2 C 0.9908(13) 0.9931(14) -0.3977(10) 0.119(8) Uiso 0.411(15) 1 d PG A 2
H4E2 H 1.0263 1.0269 -0.4484 0.142 Uiso 0.411(15) 1 calc PR A 2
C5E2 C 0.9862(14) 1.0074(14) -0.3060(11) 0.141(10) Uiso 0.411(15) 1 d PG A 2
H5E2 H 1.0186 1.0509 -0.2940 0.169 Uiso 0.411(15) 1 calc PR A 2
C6E2 C 0.9343(12) 0.9580(12) -0.2319(8) 0.096(6) Uiso 0.411(15) 1 d PG A 2
H6E2 H 0.9312 0.9677 -0.1693 0.115 Uiso 0.411(15) 1 calc PR A 2
C1F C 0.5822(8) 0.7423(7) 0.1831(7) 0.142(4) Uiso 1 1 d G B 1
H1F H 0.6331 0.7536 0.1313 0.170 Uiso 1 1 calc R B 1
C2F C 0.5080(10) 0.7005(8) 0.1726(7) 0.262(9) Uiso 1 1 d G B 1
H2F H 0.5081 0.6832 0.1137 0.314 Uiso 1 1 calc R B 1
C3F C 0.4335(9) 0.6839(8) 0.2483(10) 0.197(6) Uiso 1 1 d G B 1
H3F H 0.3828 0.6554 0.2411 0.237 Uiso 1 1 calc R B 1
C4F C 0.4333(9) 0.7092(9) 0.3345(8) 0.200(6) Uiso 1 1 d G B 1
H4F H 0.3825 0.6979 0.3863 0.239 Uiso 1 1 calc R B 1
C5F C 0.5076(11) 0.7510(9) 0.3450(6) 0.252(8) Uiso 1 1 d G B 1
H5F H 0.5075 0.7682 0.4040 0.302 Uiso 1 1 calc R B 1
C6F C 0.5820(9) 0.7675(8) 0.2693(9) 0.212(6) Uiso 1 1 d G B 1
H6F H 0.6328 0.7961 0.2765 0.254 Uiso 1 1 calc R B 1
C1G C 0.7002(12) -0.0232(10) 0.4718(13) 0.227(7) Uiso 1 1 d G C 1
H1G H 0.6862 0.0420 0.4891 0.272 Uiso 1 1 calc R C 1
C2G C 0.7263(13) -0.0346(12) 0.3776(11) 0.291(11) Uiso 1 1 d G C 1
H2G H 0.7300 0.0228 0.3305 0.349 Uiso 1 1 calc R C 1
C3G C 0.7469(13) -0.1300(15) 0.3523(9) 0.267(9) Uiso 1 1 d G C 1
H3G H 0.7647 -0.1378 0.2879 0.320 Uiso 1 1 calc R C 1
C4G C 0.7414(12) -0.2140(11) 0.4212(13) 0.254(9) Uiso 1 1 d G C 1
H4G H 0.7555 -0.2792 0.4039 0.305 Uiso 1 1 calc R C 1
C5G C 0.7153(11) -0.2026(11) 0.5154(11) 0.233(8) Uiso 1 1 d G C 1
H5G H 0.7116 -0.2600 0.5625 0.280 Uiso 1 1 calc R C 1
C6G C 0.6947(11) -0.1072(13) 0.5407(9) 0.251(8) Uiso 1 1 d G C 1
H6G H 0.6769 -0.0994 0.6051 0.302 Uiso 1 1 calc R C 1

loop_
_atom_site_aniso_label
_atom_site_aniso_U_11
_atom_site_aniso_U_22
_atom_site_aniso_U_33
_atom_site_aniso_U_23
_atom_site_aniso_U_13
_atom_site_aniso_U_12
C3 0.079(4) 0.064(3) 0.060(3) -0.023(3) -0.010(3) -0.025(3)
C4 0.078(4) 0.072(3) 0.051(3) -0.023(3) 0.004(3) -0.036(3)
C5 0.066(3) 0.069(3) 0.053(3) -0.018(3) 0.002(2) -0.030(3)
C6 0.060(3) 0.077(4) 0.057(3) -0.025(3) 0.001(2) -0.022(3)
C7 0.061(3) 0.064(3) 0.058(3) -0.018(2) -0.002(2) -0.028(3)
C8 0.067(4) 0.081(4) 0.076(4) -0.032(3) 0.007(3) -0.031(3)
C12 0.063(3) 0.067(3) 0.072(3) -0.025(3) -0.004(3) -0.026(3)
C13 0.080(4) 0.091(4) 0.098(5) -0.058(4) 0.017(4) -0.044(4)
C14 0.066(3) 0.066(3) 0.067(3) -0.026(3) 0.001(3) -0.028(3)
C15 0.054(3) 0.069(3) 0.064(3) -0.025(3) -0.002(2) -0.025(3)
C16 0.060(3) 0.062(3) 0.060(3) -0.022(2) -0.002(2) -0.020(3)
C17 0.069(4) 0.073(4) 0.066(3) -0.025(3) -0.004(3) -0.031(3)
C19 0.106(5) 0.078(4) 0.082(4) -0.040(3) 0.016(4) -0.035(4)
C20 0.151(7) 0.109(5) 0.054(3) -0.014(3) -0.018(4) -0.078(5)
C21 0.186(10) 0.233(12) 0.105(6) -0.108(7) 0.066(6) -0.158(10)
C22 0.072(5) 0.073(5) 0.259(13) -0.079(6) -0.017(6) -0.012(4)
C23 0.075(4) 0.078(4) 0.060(3) -0.033(3) 0.012(3) -0.039(3)
C24 0.061(3) 0.064(3) 0.070(3) -0.026(3) 0.002(3) -0.028(3)
C25 0.075(4) 0.073(4) 0.066(3) -0.029(3) 0.012(3) -0.038(3)
C26 0.083(5) 0.088(4) 0.109(5) -0.048(4) -0.011(4) -0.032(4)
C27 0.105(6) 0.093(5) 0.103(5) -0.044(4) -0.022(4) -0.042(4)
C28 0.084(4) 0.106(5) 0.069(4) -0.025(3) -0.007(3) -0.051(4)
C29 0.078(4) 0.074(4) 0.064(3) -0.026(3) 0.003(3) -0.041(3)
C30 0.070(4) 0.065(3) 0.053(3) -0.019(2) 0.006(2) -0.032(3)
C31 0.060(3) 0.074(3) 0.051(3) -0.027(2) 0.013(2) -0.039(3)
C32 0.070(4) 0.068(3) 0.061(3) -0.024(3) 0.010(3) -0.039(3)
C34 0.088(5) 0.096(5) 0.110(5) -0.039(4) 0.011(4) -0.061(4)
C35 0.062(3) 0.068(3) 0.054(3) -0.025(3) 0.016(2) -0.035(3)
C36 0.074(4) 0.072(3) 0.060(3) -0.029(3) 0.020(3) -0.043(3)
C37 0.075(4) 0.066(3) 0.064(3) -0.022(3) 0.009(3) -0.040(3)
C38 0.069(4) 0.071(4) 0.068(3) -0.027(3) 0.008(3) -0.037(3)
C39 0.081(4) 0.083(4) 0.063(3) -0.036(3) 0.016(3) -0.050(3)
C40 0.095(5) 0.085(4) 0.067(4) -0.035(3) 0.018(3) -0.052(4)
C41 0.136(7) 0.094(5) 0.058(4) -0.032(4) 0.024(4) -0.063(5)
C42 0.123(6) 0.093(5) 0.048(3) -0.023(3) 0.020(3) -0.059(4)
C43 0.090(4) 0.085(4) 0.057(3) -0.022(3) 0.012(3) -0.050(4)
C44 0.069(3) 0.075(3) 0.052(3) -0.022(3) 0.014(2) -0.045(3)
C46 0.071(4) 0.106(5) 0.070(4) -0.017(4) 0.031(3) -0.040(4)
C49 0.054(3) 0.068(3) 0.066(3) -0.019(3) 0.001(3) -0.015(3)
C50 0.066(3) 0.062(3) 0.069(3) -0.023(3) 0.004(3) -0.020(3)
C51 0.060(3) 0.073(3) 0.052(3) -0.010(2) -0.007(2) -0.030(3)
C52 0.057(3) 0.069(3) 0.065(3) -0.013(3) -0.007(3) -0.024(3)
C53 0.053(3) 0.071(3) 0.061(3) -0.014(3) -0.001(2) -0.028(3)
C54 0.064(4) 0.109(5) 0.070(4) -0.016(3) -0.001(3) -0.048(4)
C58 0.055(3) 0.107(5) 0.062(3) -0.038(3) 0.010(3) -0.033(3)
C59 0.067(4) 0.116(5) 0.075(4) -0.051(4) 0.016(3) -0.049(4)
C60 0.059(3) 0.096(4) 0.054(3) -0.024(3) 0.008(2) -0.033(3)
C61 0.058(3) 0.090(4) 0.058(3) -0.021(3) 0.002(2) -0.038(3)
C62 0.053(3) 0.072(3) 0.054(3) -0.021(3) -0.004(2) -0.024(3)
C63 0.055(3) 0.078(4) 0.072(3) -0.015(3) 0.000(3) -0.033(3)
C65 0.104(5) 0.088(5) 0.077(4) -0.035(4) 0.015(4) -0.040(4)
C66 0.075(4) 0.080(4) 0.097(5) -0.006(4) 0.008(4) -0.015(4)
C67 0.089(5) 0.092(5) 0.166(8) -0.058(6) 0.041(5) -0.040(4)
C68 0.094(5) 0.234(11) 0.075(4) -0.075(6) 0.017(4) -0.089(6)
C69 0.066(3) 0.072(4) 0.063(3) -0.028(3) 0.009(3) -0.033(3)
C70 0.070(4) 0.077(4) 0.063(3) -0.024(3) 0.007(3) -0.041(3)
C71 0.074(4) 0.076(4) 0.058(3) -0.025(3) 0.011(3) -0.040(3)
C72 0.078(4) 0.086(4) 0.065(3) -0.028(3) 0.005(3) -0.028(3)
C73 0.069(4) 0.092(5) 0.079(4) -0.027(4) 0.012(3) -0.025(4)
C74 0.064(4) 0.082(4) 0.080(4) -0.019(3) 0.005(3) -0.026(3)
C75 0.067(4) 0.071(3) 0.066(3) -0.023(3) 0.005(3) -0.033(3)
C76 0.060(3) 0.062(3) 0.063(3) -0.018(3) 0.008(2) -0.030(3)
C77 0.062(3) 0.063(3) 0.061(3) -0.023(2) 0.009(3) -0.032(3)
C78 0.062(3) 0.068(3) 0.068(3) -0.025(3) 0.010(3) -0.030(3)
C80 0.068(4) 0.102(5) 0.075(4) -0.024(4) 0.013(3) -0.046(4)
C81 0.064(3) 0.067(3) 0.054(3) -0.025(3) 0.011(2) -0.034(3)
C82 0.057(3) 0.059(3) 0.067(3) -0.023(3) 0.013(2) -0.027(2)
C83 0.068(4) 0.072(4) 0.076(4) -0.032(3) 0.013(3) -0.037(3)
C84 0.070(4) 0.059(3) 0.088(4) -0.021(3) 0.003(3) -0.027(3)
C85 0.076(4) 0.059(3) 0.091(4) -0.033(3) 0.012(3) -0.023(3)
C86 0.065(3) 0.072(4) 0.066(3) -0.025(3) 0.008(3) -0.033(3)
C87 0.058(3) 0.061(3) 0.063(3) -0.022(3) 0.009(2) -0.026(3)
C88 0.067(3) 0.073(3) 0.061(3) -0.028(3) 0.006(3) -0.032(3)
C89 0.065(3) 0.061(3) 0.073(3) -0.029(3) 0.006(3) -0.025(3)
C90 0.068(3) 0.051(3) 0.062(3) -0.018(2) 0.009(3) -0.027(3)
C92 0.109(6) 0.082(4) 0.111(5) -0.015(4) -0.013(4) -0.067(4)
B1 0.071(4) 0.080(4) 0.057(3) -0.024(3) 0.004(3) -0.039(4)
B10 0.062(4) 0.082(5) 0.073(4) -0.041(4) 0.011(3) -0.036(3)
B47 0.059(4) 0.075(4) 0.058(3) -0.027(3) 0.010(3) -0.035(3)
B56 0.054(4) 0.083(5) 0.063(4) -0.029(3) 0.007(3) -0.029(3)
O2 0.080(3) 0.068(2) 0.059(2) -0.0249(18) 0.0013(19) -0.028(2)
O9 0.071(3) 0.093(3) 0.071(2) -0.038(2) 0.005(2) -0.036(2)
O11 0.076(3) 0.078(3) 0.079(3) -0.033(2) 0.002(2) -0.030(2)
O18 0.067(2) 0.064(2) 0.070(2) -0.0297(19) 0.0105(18) -0.0247(19)
O33 0.080(3) 0.088(3) 0.085(3) -0.047(2) 0.013(2) -0.049(2)
O45 0.084(3) 0.077(2) 0.056(2) -0.0234(19) 0.0206(19) -0.039(2)
O48 0.075(3) 0.071(2) 0.062(2) -0.0240(19) 0.0019(19) -0.029(2)
O55 0.064(2) 0.084(3) 0.083(3) -0.024(2) 0.001(2) -0.035(2)
O57 0.074(3) 0.094(3) 0.067(2) -0.036(2) -0.001(2) -0.036(2)
O64 0.074(3) 0.084(3) 0.068(2) -0.030(2) 0.0053(19) -0.044(2)
O79 0.059(2) 0.097(3) 0.081(3) -0.050(2) 0.020(2) -0.038(2)
O91 0.099(3) 0.061(2) 0.066(2) -0.0226(18) 0.002(2) -0.041(2)
C1C 0.100(7) 0.118(7) 0.113(7) -0.003(6) 0.002(5) -0.027(6)
C2C 0.069(4) 0.168(8) 0.086(5) -0.060(5) 0.008(4) -0.043(5)
C3C 0.098(5) 0.093(5) 0.088(5) -0.030(4) 0.003(4) -0.041(4)
C4C 0.118(6) 0.103(6) 0.082(5) -0.013(4) -0.004(4) -0.057(5)
C5C 0.151(9) 0.105(7) 0.145(8) -0.069(6) 0.074(7) -0.092(7)
C6C 0.086(6) 0.070(5) 0.187(11) 0.003(6) 0.032(7) -0.013(5)
C1D 0.220(15) 0.090(6) 0.114(7) 0.019(6) -0.083(9) -0.051(9)
C2D 0.104(8) 0.133(10) 0.246(17) 0.048(10) -0.059(10) -0.061(8)
C3D 0.091(7) 0.173(11) 0.201(12) 0.080(10) -0.055(7) -0.071(8)
C4D 0.101(6) 0.158(8) 0.082(5) -0.003(5) -0.021(5) -0.065(6)
C5D 0.156(8) 0.103(6) 0.072(4) -0.017(4) 0.016(5) -0.073(6)
C6D 0.195(11) 0.120(7) 0.068(5) -0.022(5) -0.007(5) -0.047(8)

loop_
_atom_type_symbol
_atom_type_description
_atom_type_scat_dispersion_real
_atom_type_scat_dispersion_imag
_atom_type_scat_source
C C 0.0181 0.0091 'International Tables Vol C Tables 4.2.6.8 and 6.1.1.4'
H H 0.0000 0.0000 'International Tables Vol C Tables 4.2.6.8 and 6.1.1.4'
B B 0.0090 0.0039 'International Tables Vol C Tables 4.2.6.8 and 6.1.1.4'
O O 0.0492 0.0322 'International Tables Vol C Tables 4.2.6.8 and 6.1.1.4'

loop_
_geom_angle_atom_site_label_1
_geom_angle_atom_site_label_2
_geom_angle_atom_site_label_3
_geom_angle
O2 C3 C4 114.7(5)
O2 C3 C17 103.0(4)
C4 C3 C17 107.3(5)
O2 C3 H3 110.5
C4 C3 H3 110.5
C17 C3 H3 110.5
C5 C4 C19 113.5(5)
C5 C4 C3 102.7(4)
C19 C4 C3 113.5(5)
C5 C4 C20 108.2(5)
C19 C4 C20 110.8(5)
C3 C4 C20 107.8(5)
C6 C5 C16 119.4(5)
C6 C5 C4 128.5(5)
C16 C5 C4 112.1(5)
C7 C6 C5 118.2(5)
C7 C6 H6 120.9
C5 C6 H6 120.9
C6 C7 C14 122.2(6)
C6 C7 C8 127.3(5)
C14 C7 C8 110.4(5)
O9 C8 C7 111.9(5)
O9 C8 C12 106.1(4)
C7 C8 C12 105.0(5)
O9 C8 H8 111.2
C7 C8 H8 111.2
C12 C8 H8 111.2
O11 C12 C8 103.4(4)
O11 C12 C13 112.5(5)
C8 C12 C13 108.4(5)
O11 C12 H12 110.7
C8 C12 H12 110.7
C13 C12 H12 110.7
C14 C13 C21 111.5(6)
C14 C13 C12 101.9(5)
C21 C13 C12 114.4(6)
C14 C13 C22 107.5(6)
C21 C13 C22 113.6(8)
C12 C13 C22 107.1(6)
C7 C14 C15 120.1(5)
C7 C14 C13 112.6(5)
C15 C14 C13 127.2(5)
C16 C15 C14 117.1(5)
C16 C15 H15 121.4
C14 C15 H15 121.4
C15 C16 C5 123.0(6)
C15 C16 C17 126.1(5)
C5 C16 C17 110.8(5)
O18 C17 C16 110.9(4)
O18 C17 C3 105.0(5)
C16 C17 C3 102.2(5)
O18 C17 H17 112.7
C16 C17 H17 112.7
C3 C17 H17 112.7
C4 C19 H19A 109.5
C4 C19 H19B 109.5
H19A C19 H19B 109.5
C4 C19 H19C 109.5
H19A C19 H19C 109.5
H19B C19 H19C 109.5
C4 C20 H20A 109.5
C4 C20 H20B 109.5
H20A C20 H20B 109.5
C4 C20 H20C 109.5
H20A C20 H20C 109.5
H20B C20 H20C 109.5
C13 C21 H21A 109.5
C13 C21 H21B 109.5
H21A C21 H21B 109.5
C13 C21 H21C 109.5
H21A C21 H21C 109.5
H21B C21 H21C 109.5
C13 C22 H22A 109.5
C13 C22 H22B 109.5
H22A C22 H22B 109.5
C13 C22 H22C 109.5
H22A C22 H22C 109.5
H22B C22 H22C 109.5
C24 C23 C32 117.2(5)
C24 C23 B10 118.8(5)
C32 C23 B10 123.9(5)
C23 C24 C25 123.1(5)
C23 C24 H24 118.5
C25 C24 H24 118.5
C24 C25 C26 122.5(6)
C24 C25 C30 119.7(5)
C26 C25 C30 117.8(6)
C27 C26 C25 120.7(6)
C27 C26 H26 119.6
C25 C26 H26 119.6
C26 C27 C28 120.7(6)
C26 C27 H27 119.6
C28 C27 H27 119.6
C29 C28 C27 121.2(7)
C29 C28 H28 119.4
C27 C28 H28 119.4
C28 C29 C30 120.4(6)
C28 C29 H29 119.8
C30 C29 H29 119.8
C29 C30 C31 122.9(5)
C29 C30 C25 119.1(5)
C31 C30 C25 118.0(5)
C32 C31 C30 119.0(5)
C32 C31 C35 120.6(5)
C30 C31 C35 120.4(5)
C31 C32 O33 119.4(5)
C31 C32 C23 123.0(5)
O33 C32 C23 117.5(5)
O33 C34 H34A 109.5
O33 C34 H34B 109.5
H34A C34 H34B 109.5
O33 C34 H34C 109.5
H34A C34 H34C 109.5
H34B C34 H34C 109.5
C36 C35 C44 118.1(5)
C36 C35 C31 120.1(4)
C44 C35 C31 121.8(5)
C35 C36 O45 119.3(5)
C35 C36 C37 123.6(5)
O45 C36 C37 117.1(5)
C38 C37 C36 116.9(5)
C38 C37 B47 119.4(5)
C36 C37 B47 123.6(5)
C37 C38 C39 121.9(5)
C37 C38 H38 119.1
C39 C38 H38 119.1
C44 C39 C38 119.6(5)
C44 C39 C40 119.9(6)
C38 C39 C40 120.4(6)
C41 C40 C39 120.6(6)
C41 C40 H40 119.7
C39 C40 H40 119.7
C40 C41 C42 120.0(6)
C40 C41 H41 120.0
C42 C41 H41 120.0
C43 C42 C41 120.1(6)
C43 C42 H42 119.9
C41 C42 H42 119.9
C42 C43 C44 121.3(6)
C42 C43 H43 119.4
C44 C43 H43 119.4
C39 C44 C43 118.0(5)
C39 C44 C35 119.8(5)
C43 C44 C35 122.2(5)
O45 C46 H46A 109.5
O45 C46 H46B 109.5
H46A C46 H46B 109.5
O45 C46 H46C 109.5
H46A C46 H46C 109.5
H46B C46 H46C 109.5
O48 C49 C50 112.4(5)
O48 C49 C63 102.6(4)
C50 C49 C63 107.9(4)
O48 C49 H49 111.2
C50 C49 H49 111.2
C63 C49 H49 111.2
C65 C50 C51 115.0(5)
C65 C50 C49 114.1(5)
C51 C50 C49 102.0(5)
C65 C50 C66 109.7(5)
C51 C50 C66 109.4(5)
C49 C50 C66 106.1(5)
C62 C51 C52 121.6(5)
C62 C51 C50 111.9(5)
C52 C51 C50 126.5(5)
C53 C52 C51 116.9(6)
C53 C52 H52 121.6
C51 C52 H52 121.6
C52 C53 C60 122.4(5)
C52 C53 C54 127.1(6)
C60 C53 C54 110.5(5)
O55 C54 C53 111.3(5)
O55 C54 C58 105.2(5)
C53 C54 C58 104.6(5)
O55 C54 H54 111.8
C53 C54 H54 111.8
C58 C54 H54 111.8
O57 C58 C54 103.7(4)
O57 C58 C59 112.6(5)
C54 C58 C59 108.7(5)
O57 C58 H58 110.5
C54 C58 H58 110.5
C59 C58 H58 110.5
C60 C59 C68 108.6(6)
C60 C59 C67 113.0(6)
C68 C59 C67 110.0(7)
C60 C59 C58 101.8(5)
C68 C59 C58 108.9(6)
C67 C59 C58 114.1(6)
C53 C60 C61 119.8(5)
C53 C60 C59 113.0(5)
C61 C60 C59 127.2(6)
C60 C61 C62 117.5(6)
C60 C61 H61 121.3
C62 C61 H61 121.3
C51 C62 C61 121.8(5)
C51 C62 C63 111.7(5)
C61 C62 C63 126.4(5)
O64 C63 C62 110.4(5)
O64 C63 C49 106.0(4)
C62 C63 C49 102.4(5)
O64 C63 H63 112.5
C62 C63 H63 112.5
C49 C63 H63 112.5
C50 C65 H65A 109.5
C50 C65 H65B 109.5
H65A C65 H65B 109.5
C50 C65 H65C 109.5
H65A C65 H65C 109.5
H65B C65 H65C 109.5
C50 C66 H66A 109.5
C50 C66 H66B 109.5
H66A C66 H66B 109.5
C50 C66 H66C 109.5
H66A C66 H66C 109.5
H66B C66 H66C 109.5
C59 C67 H67A 109.5
C59 C67 H67B 109.5
H67A C67 H67B 109.5
C59 C67 H67C 109.5
H67A C67 H67C 109.5
H67B C67 H67C 109.5
C59 C68 H68A 109.5
C59 C68 H68B 109.5
H68A C68 H68B 109.5
C59 C68 H68C 109.5
H68A C68 H68C 109.5
H68B C68 H68C 109.5
C70 C69 C78 115.6(5)
C70 C69 B56 118.5(5)
C78 C69 B56 125.7(5)
C69 C70 C71 124.1(5)
C69 C70 H70 117.9
C71 C70 H70 117.9
C72 C71 C70 122.1(5)
C72 C71 C76 119.7(6)
C70 C71 C76 118.2(5)
C73 C72 C71 121.5(6)
C73 C72 H72 119.2
C71 C72 H72 119.2
C72 C73 C74 118.8(6)
C72 C73 H73 120.6
C74 C73 H73 120.6
C75 C74 C73 119.2(6)
C75 C74 H74 120.4
C73 C74 H74 120.4
C74 C75 C76 122.5(6)
C74 C75 H75 118.8
C76 C75 H75 118.8
C75 C76 C77 123.9(5)
C75 C76 C71 118.0(5)
C77 C76 C71 118.1(5)
C78 C77 C76 120.4(5)
C78 C77 C81 120.4(5)
C76 C77 C81 119.2(5)
C77 C78 O79 118.7(5)
C77 C78 C69 123.4(5)
O79 C78 C69 117.8(5)
O79 C80 H80A 109.5
O79 C80 H80B 109.5
H80A C80 H80B 109.5
O79 C80 H80C 109.5
H80A C80 H80C 109.5
H80B C80 H80C 109.5
C90 C81 C82 118.9(5)
C90 C81 C77 119.7(5)
C82 C81 C77 121.4(5)
C83 C82 C87 118.0(5)
C83 C82 C81 123.2(5)
C87 C82 C81 118.8(5)
C84 C83 C82 121.8(6)
C84 C83 H83 119.1
C82 C83 H83 119.1
C83 C84 C85 120.0(6)
C83 C84 H84 120.0
C85 C84 H84 120.0
C86 C85 C84 119.8(5)
C86 C85 H85 120.1
C84 C85 H85 120.1
C85 C86 C87 120.0(5)
C85 C86 H86 120.0
C87 C86 H86 120.0
C86 C87 C82 120.3(5)
C86 C87 C88 120.2(5)
C82 C87 C88 119.5(5)
C89 C88 C87 120.8(5)
C89 C88 H88 119.6
C87 C88 H88 119.6
C88 C89 C90 118.8(5)
C88 C89 B1 117.7(5)
C90 C89 B1 123.5(5)
C81 C90 O91 118.1(5)
C81 C90 C89 123.1(5)
O91 C90 C89 118.8(5)
O91 C92 H92A 109.5
O91 C92 H92B 109.5
H92A C92 H92B 109.5
O91 C92 H92C 109.5
H92A C92 H92C 109.5
H92B C92 H92C 109.5
O18 B1 O2 113.3(5)
O18 B1 C89 124.3(5)
O2 B1 C89 122.4(5)
O9 B10 O11 112.9(6)
O9 B10 C23 125.1(5)
O11 B10 C23 121.9(5)
O48 B47 O64 113.2(5)
O48 B47 C37 123.1(5)
O64 B47 C37 123.6(5)
O57 B56 O55 113.9(5)
O57 B56 C69 122.2(6)
O55 B56 C69 123.9(5)
B1 O2 C3 109.0(4)
B10 O9 C8 107.6(5)
B10 O11 C12 109.0(4)
B1 O18 C17 107.8(4)
C32 O33 C34 116.3(4)
C36 O45 C46 114.4(5)
B47 O48 C49 109.0(4)
B56 O55 C54 107.5(5)
B56 O57 C58 108.9(5)
B47 O64 C63 107.0(5)
C78 O79 C80 116.9(5)
C90 O91 C92 114.5(5)
C2B C1B C6B 117.9(12)
C2B C1B H1B 121.1
C6B C1B H1B 121.1
C3B C2B C1B 119.5(14)
C3B C2B H2B 120.3
C1B C2B H2B 120.3
C2B C3B C4B 125.2(13)
C2B C3B H3B 117.4
C4B C3B H3B 117.4
C5B C4B C3B 113.2(12)
C5B C4B H4B 123.4
C3B C4B H4B 123.4
C6B C5B C4B 122.0(13)
C6B C5B H5B 119.0
C4B C5B H5B 119.0
C5B C6B C1B 121.6(11)
C5B C6B H6B 119.2
C1B C6B H6B 119.2
C2C C1C C6C 120.6(11)
C2C C1C H1C 119.7
C6C C1C H1C 119.7
C1C C2C C3C 122.9(9)
C1C C2C H2C 118.5
C3C C2C H2C 118.5
C4C C3C C2C 121.2(8)
C4C C3C H3C 119.4
C2C C3C H3C 119.4
C3C C4C C5C 118.1(9)
C3C C4C H4C 121.0
C5C C4C H4C 121.0
C4C C5C C6C 116.5(8)
C4C C5C H5C 121.8
C6C C5C H5C 121.8
C1C C6C C5C 120.7(8)
C1C C6C H6C 119.7
C5C C6C H6C 119.7
C2D C1D C6D 120.9(11)
C2D C1D H1D 119.5
C6D C1D H1D 119.5
C1D C2D C3D 121.3(13)
C1D C2D H2D 119.3
C3D C2D H2D 119.3
C2D C3D C4D 123.1(13)
C2D C3D H3D 118.4
C4D C3D H3D 118.4
C3D C4D C5D 117.0(11)
C3D C4D H4D 121.5
C5D C4D H4D 121.5
C4D C5D C6D 122.2(10)
C4D C5D H5D 118.9
C6D C5D H5D 118.9
C5D C6D C1D 115.3(11)
C5D C6D H6D 122.3
C1D C6D H6D 122.3
C2E C1E C6E 120.0
C2E C1E H1E 120.0
C6E C1E H1E 120.0
C1E C2E C3E 120.0
C1E C2E H2E 120.0
C3E C2E H2E 120.0
C2E C3E C4E 120.0
C2E C3E H3E 120.0
C4E C3E H3E 120.0
C5E C4E C3E 120.0
C5E C4E H4E 120.0
C3E C4E H4E 120.0
C4E C5E C6E 120.0
C4E C5E H5E 120.0
C6E C5E H5E 120.0
C5E C6E C1E 120.0
C5E C6E H6E 120.0
C1E C6E H6E 120.0
C2E2 C1E2 C6E2 120.0
C2E2 C1E2 H1E2 120.0
C6E2 C1E2 H1E2 120.0
C1E2 C2E2 C3E2 120.0
C1E2 C2E2 H2E2 120.0
C3E2 C2E2 H2E2 120.0
C4E2 C3E2 C2E2 120.0
C4E2 C3E2 H3E2 120.0
C2E2 C3E2 H3E2 120.0
C3E2 C4E2 C5E2 120.0
C3E2 C4E2 H4E2 120.0
C5E2 C4E2 H4E2 120.0
C6E2 C5E2 C4E2 120.0
C6E2 C5E2 H5E2 120.0
C4E2 C5E2 H5E2 120.0
C5E2 C6E2 C1E2 120.0
C5E2 C6E2 H6E2 120.0
C1E2 C6E2 H6E2 120.0
C2F C1F C6F 120.0
C2F C1F H1F 120.0
C6F C1F H1F 120.0
C3F C2F C1F 120.0
C3F C2F H2F 120.0
C1F C2F H2F 120.0
C4F C3F C2F 120.0
C4F C3F H3F 120.0
C2F C3F H3F 120.0
C3F C4F C5F 120.0
C3F C4F H4F 120.0
C5F C4F H4F 120.0
C4F C5F C6F 120.0
C4F C5F H5F 120.0
C6F C5F H5F 120.0
C5F C6F C1F 120.0
C5F C6F H6F 120.0
C1F C6F H6F 120.0
C2G C1G C6G 120.0
C2G C1G H1G 120.0
C6G C1G H1G 120.0
C1G C2G C3G 120.0
C1G C2G H2G 120.0
C3G C2G H2G 120.0
C2G C3G C4G 120.0
C2G C3G H3G 120.0
C4G C3G H3G 120.0
C5G C4G C3G 120.0
C5G C4G H4G 120.0
C3G C4G H4G 120.0
C6G C5G C4G 120.0
C6G C5G H5G 120.0
C4G C5G H5G 120.0
C5G C6G C1G 120.0
C5G C6G H6G 120.0
C1G C6G H6G 120.0

loop_
_geom_bond_atom_site_label_1
_geom_bond_atom_site_label_2
_geom_bond_distance
C3 O2 1.435(6)
C3 C4 1.525(9)
C3 C17 1.569(8)
C3 H3 1.0000
C4 C5 1.491(7)
C4 C19 1.511(9)
C4 C20 1.577(8)
C5 C6 1.389(8)
C5 C16 1.395(8)
C6 C7 1.386(7)
C6 H6 0.9500
C7 C14 1.394(8)
C7 C8 1.504(8)
C8 O9 1.450(7)
C8 C12 1.535(8)
C8 H8 1.0000
C12 O11 1.444(7)
C12 C13 1.557(9)
C12 H12 1.0000
C13 C14 1.528(8)
C13 C21 1.531(12)
C13 C22 1.569(11)
C14 C15 1.397(8)
C15 C16 1.388(7)
C15 H15 0.9500
C16 C17 1.507(8)
C17 O18 1.433(7)
C17 H17 1.0000
C19 H19A 0.9800
C19 H19B 0.9800
C19 H19C 0.9800
C20 H20A 0.9800
C20 H20B 0.9800
C20 H20C 0.9800
C21 H21A 0.9800
C21 H21B 0.9800
C21 H21C 0.9800
C22 H22A 0.9800
C22 H22B 0.9800
C22 H22C 0.9800
C23 C24 1.365(7)
C23 C32 1.431(8)
C23 B10 1.548(9)
C24 C25 1.387(8)
C24 H24 0.9500
C25 C26 1.436(8)
C25 C30 1.443(8)
C26 C27 1.364(10)
C26 H26 0.9500
C27 C28 1.390(10)
C27 H27 0.9500
C28 C29 1.370(9)
C28 H28 0.9500
C29 C30 1.412(8)
C29 H29 0.9500
C30 C31 1.433(7)
C31 C32 1.375(8)
C31 C35 1.502(8)
C32 O33 1.389(6)
C34 O33 1.422(8)
C34 H34A 0.9800
C34 H34B 0.9800
C34 H34C 0.9800
C35 C36 1.360(8)
C35 C44 1.425(7)
C36 O45 1.392(6)
C36 C37 1.438(8)
C37 C38 1.361(7)
C37 B47 1.558(9)
C38 C39 1.419(8)
C38 H38 0.9500
C39 C44 1.398(8)
C39 C40 1.430(8)
C40 C41 1.349(9)
C40 H40 0.9500
C41 C42 1.419(10)
C41 H41 0.9500
C42 C43 1.363(8)
C42 H42 0.9500
C43 C44 1.423(8)
C43 H43 0.9500
C46 O45 1.432(7)
C46 H46A 0.9800
C46 H46B 0.9800
C46 H46C 0.9800
C49 O48 1.464(7)
C49 C50 1.528(9)
C49 C63 1.553(8)
C49 H49 1.0000
C50 C65 1.506(9)
C50 C51 1.523(8)
C50 C66 1.572(8)
C51 C62 1.360(8)
C51 C52 1.394(8)
C52 C53 1.389(8)
C52 H52 0.9500
C53 C60 1.393(9)
C53 C54 1.504(8)
C54 O55 1.448(7)
C54 C58 1.541(9)
C54 H54 1.0000
C58 O57 1.443(7)
C58 C59 1.556(9)
C58 H58 1.0000
C59 C60 1.528(8)
C59 C68 1.540(9)
C59 C67 1.548(11)
C60 C61 1.395(8)
C61 C62 1.406(8)
C61 H61 0.9500
C62 C63 1.514(8)
C63 O64 1.441(7)
C63 H63 1.0000
C65 H65A 0.9800
C65 H65B 0.9800
C65 H65C 0.9800
C66 H66A 0.9800
C66 H66B 0.9800
C66 H66C 0.9800
C67 H67A 0.9800
C67 H67B 0.9800
C67 H67C 0.9800
C68 H68A 0.9800
C68 H68B 0.9800
C68 H68C 0.9800
C69 C70 1.367(8)
C69 C78 1.445(7)
C69 B56 1.540(9)
C70 C71 1.429(9)
C70 H70 0.9500
C71 C72 1.396(8)
C71 C76 1.434(7)
C72 C73 1.372(9)
C72 H72 0.9500
C73 C74 1.448(9)
C73 H73 0.9500
C74 C75 1.374(8)
C74 H74 0.9500
C75 C76 1.389(8)
C75 H75 0.9500
C76 C77 1.431(7)
C77 C78 1.357(8)
C77 C81 1.520(7)
C78 O79 1.392(7)
C80 O79 1.402(7)
C80 H80A 0.9800
C80 H80B 0.9800
C80 H80C 0.9800
C81 C90 1.369(7)
C81 C82 1.441(7)
C82 C83 1.391(8)
C82 C87 1.419(7)
C83 C84 1.370(8)
C83 H83 0.9500
C84 C85 1.424(9)
C84 H84 0.9500
C85 C86 1.363(8)
C85 H85 0.9500
C86 C87 1.417(8)
C86 H86 0.9500
C87 C88 1.429(8)
C88 C89 1.374(8)
C88 H88 0.9500
C89 C90 1.408(8)
C89 B1 1.572(9)
C90 O91 1.388(6)
C92 O91 1.425(8)
C92 H92A 0.9800
C92 H92B 0.9800
C92 H92C 0.9800
B1 O18 1.368(8)
B1 O2 1.372(7)
B10 O9 1.359(8)
B10 O11 1.384(8)
B47 O48 1.365(8)
B47 O64 1.387(7)
B56 O57 1.355(8)
B56 O55 1.358(8)
C1B C2B 1.383(15)
C1B C6B 1.397(14)
C1B H1B 0.9500
C2B C3B 1.287(14)
C2B H2B 0.9500
C3B C4B 1.419(16)
C3B H3B 0.9500
C4B C5B 1.410(15)
C4B H4B 0.9500
C5B C6B 1.313(13)
C5B H5B 0.9500
C6B H6B 0.9500
C1C C2C 1.285(13)
C1C C6C 1.326(16)
C1C H1C 0.9500
C2C C3C 1.354(11)
C2C H2C 0.9500
C3C C4C 1.347(10)
C3C H3C 0.9500
C4C C5C 1.419(13)
C4C H4C 0.9500
C5C C6C 1.438(16)
C5C H5C 0.9500
C6C H6C 0.9500
C1D C2D 1.310(17)
C1D C6D 1.412(17)
C1D H1D 0.9500
C2D C3D 1.315(18)
C2D H2D 0.9500
C3D C4D 1.334(13)
C3D H3D 0.9500
C4D C5D 1.379(13)
C4D H4D 0.9500
C5D C6D 1.383(13)
C5D H5D 0.9500
C6D H6D 0.9500
C1E C2E 1.3900
C1E C6E 1.3900
C1E H1E 0.9500
C2E C3E 1.3900
C2E H2E 0.9500
C3E C4E 1.3900
C3E H3E 0.9500
C4E C5E 1.3900
C4E H4E 0.9500
C5E C6E 1.3900
C5E H5E 0.9500
C6E H6E 0.9500
C1E2 C2E2 1.3900
C1E2 C6E2 1.3900
C1E2 H1E2 0.9500
C2E2 C3E2 1.3900
C2E2 H2E2 0.9500
C3E2 C4E2 1.3900
C3E2 H3E2 0.9500
C4E2 C5E2 1.3900
C4E2 H4E2 0.9500
C5E2 C6E2 1.3900
C5E2 H5E2 0.9500
C6E2 H6E2 0.9500
C1F C2F 1.3900
C1F C6F 1.3900
C1F H1F 0.9500
C2F C3F 1.3900
C2F H2F 0.9500
C3F C4F 1.3900
C3F H3F 0.9500
C4F C5F 1.3900
C4F H4F 0.9500
C5F C6F 1.3900
C5F H5F 0.9500
C6F H6F 0.9500
C1G C2G 1.3900
C1G C6G 1.3900
C1G H1G 0.9500
C2G C3G 1.3900
C2G H2G 0.9500
C3G C4G 1.3900
C3G H3G 0.9500
C4G C5G 1.3900
C4G H4G 0.9500
C5G C6G 1.3900
C5G H5G 0.9500
C6G H6G 0.9500

loop_
_geom_torsion_atom_site_label_1
_geom_torsion_atom_site_label_2
_geom_torsion_atom_site_label_3
_geom_torsion_atom_site_label_4
_geom_torsion
O2 C3 C4 C5 -91.6(5)
C17 C3 C4 C5 22.3(6)
O2 C3 C4 C19 31.3(6)
C17 C3 C4 C19 145.1(5)
O2 C3 C4 C20 154.4(5)
C17 C3 C4 C20 -91.8(5)
C19 C4 C5 C6 42.4(8)
C3 C4 C5 C6 165.3(5)
C20 C4 C5 C6 -80.9(7)
C19 C4 C5 C16 -140.1(6)
C3 C4 C5 C16 -17.2(6)
C20 C4 C5 C16 96.6(6)
C16 C5 C6 C7 -0.9(8)
C4 C5 C6 C7 176.5(5)
C5 C6 C7 C14 1.5(8)
C5 C6 C7 C8 178.3(5)
C6 C7 C8 O9 -58.7(8)
C14 C7 C8 O9 118.4(5)
C6 C7 C8 C12 -173.4(5)
C14 C7 C8 C12 3.7(6)
O9 C8 C12 O11 -9.6(6)
C7 C8 C12 O11 109.1(5)
O9 C8 C12 C13 -129.3(5)
C7 C8 C12 C13 -10.6(7)
O11 C12 C13 C14 -101.0(5)
C8 C12 C13 C14 12.8(7)
O11 C12 C13 C21 19.5(8)
C8 C12 C13 C21 133.2(7)
O11 C12 C13 C22 146.3(6)
C8 C12 C13 C22 -99.9(6)
C6 C7 C14 C15 -1.4(8)
C8 C7 C14 C15 -178.7(5)
C6 C7 C14 C13 -177.8(5)
C8 C7 C14 C13 4.8(7)
C21 C13 C14 C7 -133.4(7)
C12 C13 C14 C7 -11.0(7)
C22 C13 C14 C7 101.5(7)
C21 C13 C14 C15 50.5(9)
C12 C13 C14 C15 172.9(6)
C22 C13 C14 C15 -74.6(9)
C7 C14 C15 C16 0.7(8)
C13 C14 C15 C16 176.5(6)
C14 C15 C16 C5 -0.1(8)
C14 C15 C16 C17 177.0(5)
C6 C5 C16 C15 0.2(8)
C4 C5 C16 C15 -177.6(5)
C6 C5 C16 C17 -177.3(5)
C4 C5 C16 C17 4.9(6)
C15 C16 C17 O18 -56.7(7)
C5 C16 C17 O18 120.7(5)
C15 C16 C17 C3 -168.1(5)
C5 C16 C17 C3 9.2(6)
O2 C3 C17 O18 -14.0(6)
C4 C3 C17 O18 -135.4(5)
O2 C3 C17 C16 101.8(5)
C4 C3 C17 C16 -19.6(6)
C32 C23 C24 C25 1.5(9)
B10 C23 C24 C25 -175.0(6)
C23 C24 C25 C26 178.7(6)
C23 C24 C25 C30 0.7(9)
C24 C25 C26 C27 -178.2(8)
C30 C25 C26 C27 -0.1(11)
C25 C26 C27 C28 1.8(13)
C26 C27 C28 C29 -3.5(12)
C27 C28 C29 C30 3.4(10)
C28 C29 C30 C31 178.0(6)
C28 C29 C30 C25 -1.7(9)
C24 C25 C30 C29 178.2(6)
C26 C25 C30 C29 0.1(9)
C24 C25 C30 C31 -1.5(8)
C26 C25 C30 C31 -179.7(6)
C29 C30 C31 C32 -179.6(5)
C25 C30 C31 C32 0.1(8)
C29 C30 C31 C35 1.2(8)
C25 C30 C31 C35 -179.1(5)
C30 C31 C32 O33 179.2(5)
C35 C31 C32 O33 -1.6(8)
C30 C31 C32 C23 2.2(8)
C35 C31 C32 C23 -178.6(5)
C24 C23 C32 C31 -3.0(8)
B10 C23 C32 C31 173.3(6)
C24 C23 C32 O33 179.9(5)
B10 C23 C32 O33 -3.8(9)
C32 C31 C35 C36 -114.5(6)
C30 C31 C35 C36 64.7(7)
C32 C31 C35 C44 65.5(7)
C30 C31 C35 C44 -115.3(6)
C44 C35 C36 O45 -179.6(5)
C31 C35 C36 O45 0.4(8)
C44 C35 C36 C37 2.2(8)
C31 C35 C36 C37 -177.8(5)
C35 C36 C37 C38 -1.7(9)
O45 C36 C37 C38 -180.0(5)
C35 C36 C37 B47 173.8(6)
O45 C36 C37 B47 -4.5(8)
C36 C37 C38 C39 -1.4(8)
B47 C37 C38 C39 -177.1(6)
C37 C38 C39 C44 3.9(9)
C37 C38 C39 C40 -179.3(6)
C44 C39 C40 C41 -3.2(9)
C38 C39 C40 C41 -179.9(7)
C39 C40 C41 C42 1.6(11)
C40 C41 C42 C43 1.0(11)
C41 C42 C43 C44 -2.2(11)
C38 C39 C44 C43 178.8(6)
C40 C39 C44 C43 2.0(8)
C38 C39 C44 C35 -3.4(8)
C40 C39 C44 C35 179.8(5)
C42 C43 C44 C39 0.6(9)
C42 C43 C44 C35 -177.1(6)
C36 C35 C44 C39 0.4(8)
C31 C35 C44 C39 -179.6(5)
C36 C35 C44 C43 178.2(5)
C31 C35 C44 C43 -1.9(8)
O48 C49 C50 C65 32.4(6)
C63 C49 C50 C65 144.8(5)
O48 C49 C50 C51 -92.2(5)
C63 C49 C50 C51 20.2(6)
O48 C49 C50 C66 153.3(5)
C63 C49 C50 C66 -94.4(6)
C65 C50 C51 C62 -140.0(5)
C49 C50 C51 C62 -16.0(6)
C66 C50 C51 C62 96.1(6)
C65 C50 C51 C52 42.4(8)
C49 C50 C51 C52 166.4(5)
C66 C50 C51 C52 -81.5(7)
C62 C51 C52 C53 0.4(8)
C50 C51 C52 C53 177.8(5)
C51 C52 C53 C60 -1.1(8)
C51 C52 C53 C54 177.8(5)
C52 C53 C54 O55 -60.0(8)
C60 C53 C54 O55 119.1(6)
C52 C53 C54 C58 -173.2(5)
C60 C53 C54 C58 5.9(6)
O55 C54 C58 O57 -8.6(6)
C53 C54 C58 O57 108.8(5)
O55 C54 C58 C59 -128.6(5)
C53 C54 C58 C59 -11.2(6)
O57 C58 C59 C60 -102.4(5)
C54 C58 C59 C60 11.9(7)
O57 C58 C59 C68 143.0(6)
C54 C58 C59 C68 -102.7(7)
O57 C58 C59 C67 19.6(7)
C54 C58 C59 C67 133.9(6)
C52 C53 C60 C61 1.8(8)
C54 C53 C60 C61 -177.3(5)
C52 C53 C60 C59 -179.0(5)
C54 C53 C60 C59 1.9(7)
C68 C59 C60 C53 106.2(7)
C67 C59 C60 C53 -131.4(6)
C58 C59 C60 C53 -8.6(7)
C68 C59 C60 C61 -74.7(9)
C67 C59 C60 C61 47.7(9)
C58 C59 C60 C61 170.5(6)
C53 C60 C61 C62 -1.7(8)
C59 C60 C61 C62 179.3(6)
C52 C51 C62 C61 -0.5(8)
C50 C51 C62 C61 -178.2(5)
C52 C51 C62 C63 -177.0(5)
C50 C51 C62 C63 5.2(6)
C60 C61 C62 C51 1.1(8)
C60 C61 C62 C63 177.1(5)
C51 C62 C63 O64 120.3(5)
C61 C62 C63 O64 -56.1(7)
C51 C62 C63 C49 7.8(6)
C61 C62 C63 C49 -168.6(5)
O48 C49 C63 O64 -14.5(5)
C50 C49 C63 O64 -133.3(5)
O48 C49 C63 C62 101.2(5)
C50 C49 C63 C62 -17.6(6)
C78 C69 C70 C71 1.7(9)
B56 C69 C70 C71 -173.1(6)
C69 C70 C71 C72 -177.8(6)
C69 C70 C71 C76 1.7(9)
C70 C71 C72 C73 -174.2(7)
C76 C71 C72 C73 6.3(10)
C71 C72 C73 C74 -4.8(11)
C72 C73 C74 C75 2.3(10)
C73 C74 C75 C76 -1.6(10)
C74 C75 C76 C77 -178.7(6)
C74 C75 C76 C71 3.1(9)
C72 C71 C76 C75 -5.3(9)
C70 C71 C76 C75 175.1(6)
C72 C71 C76 C77 176.4(6)
C70 C71 C76 C77 -3.1(8)
C75 C76 C77 C78 -177.0(6)
C71 C76 C77 C78 1.2(8)
C75 C76 C77 C81 4.0(8)
C71 C76 C77 C81 -177.8(5)
C76 C77 C78 O79 -179.7(5)
C81 C77 C78 O79 -0.7(8)
C76 C77 C78 C69 2.4(9)
C81 C77 C78 C69 -178.6(5)
C70 C69 C78 C77 -3.8(9)
B56 C69 C78 C77 170.5(6)
C70 C69 C78 O79 178.3(5)
B56 C69 C78 O79 -7.4(9)
C78 C77 C81 C90 -113.1(6)
C76 C77 C81 C90 65.9(7)
C78 C77 C81 C82 67.9(7)
C76 C77 C81 C82 -113.1(6)
C90 C81 C82 C83 177.8(6)
C77 C81 C82 C83 -3.2(8)
C90 C81 C82 C87 -0.9(8)
C77 C81 C82 C87 178.1(5)
C87 C82 C83 C84 -0.5(9)
C81 C82 C83 C84 -179.2(6)
C82 C83 C84 C85 -1.0(9)
C83 C84 C85 C86 2.6(10)
C84 C85 C86 C87 -2.7(9)
C85 C86 C87 C82 1.2(9)
C85 C86 C87 C88 -179.5(6)
C83 C82 C87 C86 0.4(8)
C81 C82 C87 C86 179.2(5)
C83 C82 C87 C88 -178.9(5)
C81 C82 C87 C88 -0.1(8)
C86 C87 C88 C89 -178.6(5)
C82 C87 C88 C89 0.7(9)
C87 C88 C89 C90 -0.2(9)
C87 C88 C89 B1 -178.5(5)
C82 C81 C90 O91 -179.5(5)
C77 C81 C90 O91 1.5(8)
C82 C81 C90 C89 1.4(9)
C77 C81 C90 C89 -177.6(5)
C88 C89 C90 C81 -0.8(9)
B1 C89 C90 C81 177.3(6)
C88 C89 C90 O91 -179.9(5)
B1 C89 C90 O91 -1.8(9)
C88 C89 B1 O18 137.8(6)
C90 C89 B1 O18 -40.3(10)
C88 C89 B1 O2 -41.2(9)
C90 C89 B1 O2 140.7(6)
C24 C23 B10 O9 133.3(6)
C32 C23 B10 O9 -43.0(10)
C24 C23 B10 O11 -42.3(9)
C32 C23 B10 O11 141.4(6)
C38 C37 B47 O48 -42.0(9)
C36 C37 B47 O48 142.6(6)
C38 C37 B47 O64 134.9(6)
C36 C37 B47 O64 -40.4(9)
C70 C69 B56 O57 -45.9(9)
C78 C69 B56 O57 139.9(6)
C70 C69 B56 O55 130.7(6)
C78 C69 B56 O55 -43.5(10)
O18 B1 O2 C3 -3.9(7)
C89 B1 O2 C3 175.2(6)
C4 C3 O2 B1 127.2(5)
C17 C3 O2 B1 10.9(6)
O11 B10 O9 C8 -4.4(7)
C23 B10 O9 C8 179.6(6)
C7 C8 O9 B10 -105.3(6)
C12 C8 O9 B10 8.7(7)
O9 B10 O11 C12 -2.1(8)
C23 B10 O11 C12 174.0(6)
C8 C12 O11 B10 7.2(7)
C13 C12 O11 B10 124.0(5)
O2 B1 O18 C17 -5.9(7)
C89 B1 O18 C17 175.0(6)
C16 C17 O18 B1 -97.4(5)
C3 C17 O18 B1 12.2(6)
C31 C32 O33 C34 116.0(6)
C23 C32 O33 C34 -66.8(7)
C35 C36 O45 C46 110.4(6)
C37 C36 O45 C46 -71.3(7)
O64 B47 O48 C49 -2.5(6)
C37 B47 O48 C49 174.8(5)
C50 C49 O48 B47 126.0(5)
C63 C49 O48 B47 10.4(6)
O57 B56 O55 C54 -2.5(7)
C69 B56 O55 C54 -179.4(6)
C53 C54 O55 B56 -105.9(6)
C58 C54 O55 B56 6.9(6)
O55 B56 O57 C58 -3.4(7)
C69 B56 O57 C58 173.5(5)
C54 C58 O57 B56 7.4(6)
C59 C58 O57 B56 124.7(5)
O48 B47 O64 C63 -7.4(6)
C37 B47 O64 C63 175.3(5)
C62 C63 O64 B47 -96.7(5)
C49 C63 O64 B47 13.5(6)
C77 C78 O79 C80 124.1(6)
C69 C78 O79 C80 -57.9(7)
C81 C90 O91 C92 106.2(6)
C89 C90 O91 C92 -74.7(7)
C6B C1B C2B C3B -3.4(17)
C1B C2B C3B C4B 9.0(19)
C2B C3B C4B C5B -8.9(18)
C3B C4B C5B C6B 3.5(17)
C4B C5B C6B C1B 1.2(17)
C2B C1B C6B C5B -1.5(16)
C6C C1C C2C C3C -0.7(15)
C1C C2C C3C C4C 0.1(14)
C2C C3C C4C C5C -0.8(12)
C3C C4C C5C C6C 1.9(12)
C2C C1C C6C C5C 1.9(16)
C4C C5C C6C C1C -2.5(14)
C6D C1D C2D C3D 1(2)
C1D C2D C3D C4D 2(2)
C2D C3D C4D C5D -2.9(18)
C3D C4D C5D C6D 0.6(14)
C4D C5D C6D C1D 2.4(13)
C2D C1D C6D C5D -3.5(16)
C6E C1E C2E C3E 0.0
C1E C2E C3E C4E 0.0
C2E C3E C4E C5E 0.0
C3E C4E C5E C6E 0.0
C4E C5E C6E C1E 0.0
C2E C1E C6E C5E 0.0
C6E2 C1E2 C2E2 C3E2 0.0
C1E2 C2E2 C3E2 C4E2 0.0
C2E2 C3E2 C4E2 C5E2 0.0
C3E2 C4E2 C5E2 C6E2 0.0
C4E2 C5E2 C6E2 C1E2 0.0
C2E2 C1E2 C6E2 C5E2 0.0
C6F C1F C2F C3F 0.0
C1F C2F C3F C4F 0.0
C2F C3F C4F C5F 0.0
C3F C4F C5F C6F 0.0
C4F C5F C6F C1F 0.0
C2F C1F C6F C5F 0.0
C6G C1G C2G C3G 0.0
C1G C2G C3G C4G 0.0
C2G C3G C4G C5G 0.0
C3G C4G C5G C6G 0.0
C4G C5G C6G C1G 0.0
C2G C1G C6G C5G 0.0
